data_4512332
loop_
_publ_author_name
'Moon, Hyunsoo'
'Xuan, Qui Pham'
'Kim, Dokyoung'
'Kim, Yonghwi'
'Park, Jae Woo'
'Lee, Chong Han'
'Kim, Hyeong-Ju'
'Kawamata, Ayano'
'Park, Soo Young'
'Ahn, Kyo Han'

_publ_section_title
;
 Molecular-Shape-Dependent Luminescent Behavior of Dye Aggregates: Bent
 versus Linear Benzocoumarins
;
_journal_issue 12
_journal_name_full 'Crystal Growth &amp; Design'
_journal_page_first 6613
_journal_paper_doi 10.1021/cg501567s
_journal_volume 14
_journal_year 2014
_chemical_formula_sum 'C17.5 H16 Cl N O4'
_chemical_formula_weight 339.76
_chemical_name_systematic
; 
 ? 
;
_space_group_IT_number 60
_symmetry_cell_setting orthorhombic
_symmetry_space_group_name_Hall '-P 2n 2ab'
_symmetry_space_group_name_H-M 'P b c n'
_atom_sites_solution_hydrogens geom
_atom_sites_solution_primary direct
_atom_sites_solution_secondary difmap
_audit_creation_method SHELXL-97
_cell_angle_alpha 90.00
_cell_angle_beta 90.00
_cell_angle_gamma 90.00
_cell_formula_units_Z 8
_cell_length_a 33.9859(6)
_cell_length_b 7.20910(10)
_cell_length_c 12.3233(2)
_cell_measurement_reflns_used 9983
_cell_measurement_temperature 100(2)
_cell_measurement_theta_max 37.349
_cell_measurement_theta_min 3.306
_cell_volume 3019.30(8)
_computing_cell_refinement 'Bruker APEX II'
_computing_data_collection 'Bruker APEX II'
_computing_data_reduction 'Bruker SAINT'
_computing_molecular_graphics SHELXTL
_computing_publication_material SHELXTL
_computing_structure_refinement 'SHELXL-97 (Sheldrick, 2008)'
_computing_structure_solution 'SHELXS-97 (Sheldrick, 2008)'
_diffrn_ambient_temperature 100(2)
_diffrn_measured_fraction_theta_full 0.985
_diffrn_measured_fraction_theta_max 0.985
_diffrn_measurement_device_type 'Bruker APEX II'
_diffrn_measurement_method '\f and \w scans'
_diffrn_radiation_monochromator graphite
_diffrn_radiation_source 'fine-focus sealed tube'
_diffrn_radiation_type MoK\a
_diffrn_radiation_wavelength 0.71073
_diffrn_reflns_av_R_equivalents 0.0411
_diffrn_reflns_av_sigmaI/netI 0.0389
_diffrn_reflns_limit_h_max 61
_diffrn_reflns_limit_h_min -60
_diffrn_reflns_limit_k_max 12
_diffrn_reflns_limit_k_min -11
_diffrn_reflns_limit_l_max 22
_diffrn_reflns_limit_l_min -18
_diffrn_reflns_number 66418
_diffrn_reflns_theta_full 39.99
_diffrn_reflns_theta_max 39.99
_diffrn_reflns_theta_min 1.20
_exptl_absorpt_coefficient_mu 0.275
_exptl_absorpt_correction_T_max 0.9864
_exptl_absorpt_correction_T_min 0.9470
_exptl_absorpt_correction_type empirical
_exptl_absorpt_process_details SADABS
_exptl_crystal_colour red
_exptl_crystal_density_diffrn 1.495
_exptl_crystal_density_meas 0
_exptl_crystal_density_method 'not measured'
_exptl_crystal_description block
_exptl_crystal_F_000 1416
_exptl_crystal_size_max 0.20
_exptl_crystal_size_mid 0.20
_exptl_crystal_size_min 0.05
_refine_diff_density_max 0.650
_refine_diff_density_min -0.551
_refine_diff_density_rms 0.075
_refine_ls_extinction_method none
_refine_ls_goodness_of_fit_ref 1.038
_refine_ls_hydrogen_treatment refxyz
_refine_ls_matrix_type full
_refine_ls_number_parameters 262
_refine_ls_number_reflns 9206
_refine_ls_number_restraints 0
_refine_ls_restrained_S_all 1.038
_refine_ls_R_factor_all 0.0773
_refine_ls_R_factor_gt 0.0451
_refine_ls_shift/su_max 0.001
_refine_ls_shift/su_mean 0.000
_refine_ls_structure_factor_coef Fsqd
_refine_ls_weighting_details 'calc w=1/[\s^2^(Fo^2^)+(0.0625P)^2^+0.5312P] where P=(Fo^2^+2Fc^2^)/3'
_refine_ls_weighting_scheme calc
_refine_ls_wR_factor_gt 0.1126
_refine_ls_wR_factor_ref 0.1308
_reflns_number_gt 6283
_reflns_number_total 9206
_reflns_threshold_expression >2sigma(I)
_cod_data_source_file cg501567s_si_003.cif
_cod_data_source_block pbcn
_cod_depositor_comments 'Adding full bibliography for 4512332--4512333.cif.'
_cod_original_sg_symbol_H-M pbcn
_cod_original_formula_sum 'C17.50 H16 Cl N O4'
_cod_database_code 4512332

loop_
_symmetry_equiv_pos_as_xyz
'x, y, z'
'-x+1/2, -y+1/2, z+1/2'
'-x, y, -z+1/2'
'x+1/2, -y+1/2, -z'
'-x, -y, -z'
'x-1/2, y-1/2, -z-1/2'
'x, -y, z-1/2'
'-x-1/2, y-1/2, z'

loop_
_atom_site_label
_atom_site_type_symbol
_atom_site_fract_x
_atom_site_fract_y
_atom_site_fract_z
_atom_site_U_iso_or_equiv
_atom_site_adp_type
_atom_site_occupancy
_atom_site_symmetry_multiplicity
_atom_site_calc_flag
_atom_site_refinement_flags
Cl1S Cl 0.011834(8) 0.46508(4) 0.63615(2) 0.02853(7) Uani 1 1 d .
C1S C 0.0000 0.3276(2) 0.7500 0.0263(3) Uani 1 2 d S
H1S H -0.0229(4) 0.258(2) 0.7311(12) 0.040(4) Uiso 1 1 d .
O1 O 0.329298(17) 0.31634(9) 0.27683(5) 0.01583(12) Uani 1 1 d .
O2 O 0.392171(19) 0.28148(11) 0.23785(5) 0.02180(14) Uani 1 1 d .
O3 O 0.445354(19) 0.44752(10) 0.38930(5) 0.01935(13) Uani 1 1 d .
O4 O 0.422556(18) 0.40104(10) 0.55849(5) 0.01830(13) Uani 1 1 d .
N1 N 0.11991(2) 0.35363(12) 0.38368(6) 0.01758(14) Uani 1 1 d .
C1 C 0.11054(3) 0.31635(14) 0.27098(7) 0.01928(16) Uani 1 1 d .
H1A H 0.1208(4) 0.412(2) 0.2228(11) 0.029 Uiso 1 1 d .
H1B H 0.0826(4) 0.317(2) 0.2622(11) 0.029 Uiso 1 1 d .
H1C H 0.1210(4) 0.194(2) 0.2491(11) 0.029 Uiso 1 1 d .
C2 C 0.08782(3) 0.38240(14) 0.45990(8) 0.01905(16) Uani 1 1 d .
H2A H 0.0902(4) 0.302(2) 0.5262(11) 0.029 Uiso 1 1 d .
H2B H 0.0634(4) 0.354(2) 0.4230(11) 0.029 Uiso 1 1 d .
H2C H 0.0871(4) 0.509(2) 0.4900(11) 0.029 Uiso 1 1 d .
C3 C 0.15812(2) 0.36769(11) 0.41661(6) 0.01327(13) Uani 1 1 d .
C4 C 0.18972(2) 0.34097(12) 0.34586(6) 0.01340(13) Uani 1 1 d .
H4A H 0.1854(3) 0.3008(17) 0.2696(10) 0.016 Uiso 1 1 d .
C5 C 0.22895(2) 0.35806(11) 0.38163(6) 0.01200(13) Uani 1 1 d .
C6 C 0.26120(2) 0.32970(12) 0.31055(6) 0.01332(13) Uani 1 1 d .
H6A H 0.2568(3) 0.2886(17) 0.2358(9) 0.016 Uiso 1 1 d .
C7 C 0.29884(2) 0.34668(11) 0.34874(6) 0.01282(13) Uani 1 1 d .
C8 C 0.36855(2) 0.32347(12) 0.30671(6) 0.01474(14) Uani 1 1 d .
C9 C 0.16651(2) 0.40933(12) 0.52825(6) 0.01446(14) Uani 1 1 d .
H9A H 0.1455(4) 0.4257(17) 0.5775(10) 0.017 Uiso 1 1 d .
C10 C 0.20431(2) 0.42829(12) 0.56344(6) 0.01407(14) Uani 1 1 d .
H10A H 0.2081(4) 0.4564(17) 0.6405(10) 0.017 Uiso 1 1 d .
C11 C 0.23681(2) 0.40478(11) 0.49249(6) 0.01203(13) Uani 1 1 d .
C12 C 0.27577(2) 0.42361(12) 0.52801(6) 0.01305(13) Uani 1 1 d .
H12A H 0.2816(4) 0.4606(17) 0.6007(10) 0.016 Uiso 1 1 d .
C13 C 0.30716(2) 0.39461(11) 0.45787(6) 0.01235(13) Uani 1 1 d .
C14 C 0.34718(2) 0.41233(12) 0.48941(6) 0.01331(13) Uani 1 1 d .
H14A H 0.3538(4) 0.4569(17) 0.5607(10) 0.016 Uiso 1 1 d .
C15 C 0.37703(2) 0.38051(11) 0.41833(6) 0.01318(13) Uani 1 1 d .
C16 C 0.41857(2) 0.41166(12) 0.45050(6) 0.01383(13) Uani 1 1 d .
C17 C 0.46101(3) 0.44953(15) 0.60028(8) 0.02029(17) Uani 1 1 d .
H17A H 0.4576(4) 0.4436(19) 0.6765(12) 0.030 Uiso 1 1 d .
H17B H 0.4681(4) 0.574(2) 0.5753(11) 0.030 Uiso 1 1 d .
H17C H 0.4800(4) 0.361(2) 0.5802(12) 0.030 Uiso 1 1 d .

loop_
_atom_site_aniso_label
_atom_site_aniso_U_11
_atom_site_aniso_U_22
_atom_site_aniso_U_33
_atom_site_aniso_U_23
_atom_site_aniso_U_13
_atom_site_aniso_U_12
Cl1S 0.02748(13) 0.03156(14) 0.02655(12) 0.01059(9) 0.00556(9) 0.00577(10)
C1S 0.0436(8) 0.0199(6) 0.0153(5) 0.000 -0.0027(5) 0.000
O1 0.0120(2) 0.0240(3) 0.0115(2) -0.0036(2) 0.00228(18) -0.0017(2)
O2 0.0159(3) 0.0309(4) 0.0187(3) -0.0087(2) 0.0056(2) -0.0034(3)
O3 0.0136(3) 0.0271(3) 0.0174(3) -0.0016(2) 0.0032(2) -0.0020(2)
O4 0.0142(3) 0.0262(3) 0.0145(3) 0.0008(2) -0.0010(2) -0.0046(2)
N1 0.0117(3) 0.0261(4) 0.0149(3) -0.0005(3) -0.0001(2) 0.0009(3)
C1 0.0160(4) 0.0251(4) 0.0168(3) 0.0010(3) -0.0025(3) -0.0022(3)
C2 0.0126(3) 0.0224(4) 0.0222(4) -0.0003(3) 0.0021(3) 0.0001(3)
C3 0.0128(3) 0.0135(3) 0.0135(3) 0.0014(2) 0.0004(2) 0.0001(3)
C4 0.0134(3) 0.0150(3) 0.0118(3) 0.0005(2) 0.0008(2) -0.0005(3)
C5 0.0132(3) 0.0118(3) 0.0110(3) 0.0008(2) 0.0007(2) -0.0002(2)
C6 0.0135(3) 0.0163(3) 0.0101(3) -0.0007(2) 0.0009(2) -0.0009(3)
C7 0.0137(3) 0.0139(3) 0.0109(3) -0.0004(2) 0.0027(2) -0.0002(2)
C8 0.0129(3) 0.0167(3) 0.0146(3) -0.0015(3) 0.0022(2) -0.0015(3)
C9 0.0130(3) 0.0173(4) 0.0130(3) -0.0002(3) 0.0020(2) 0.0015(3)
C10 0.0146(3) 0.0163(3) 0.0113(3) -0.0010(2) 0.0011(2) 0.0009(3)
C11 0.0126(3) 0.0124(3) 0.0111(3) 0.0001(2) 0.0010(2) 0.0005(2)
C12 0.0134(3) 0.0152(3) 0.0106(3) -0.0007(2) 0.0003(2) 0.0002(3)
C13 0.0126(3) 0.0135(3) 0.0109(3) -0.0001(2) 0.0006(2) -0.0003(3)
C14 0.0135(3) 0.0144(3) 0.0119(3) -0.0001(2) 0.0003(2) -0.0004(3)
C15 0.0122(3) 0.0148(3) 0.0126(3) -0.0007(2) 0.0008(2) -0.0009(3)
C16 0.0135(3) 0.0133(3) 0.0147(3) -0.0015(2) 0.0007(2) 0.0003(3)
C17 0.0146(4) 0.0270(5) 0.0193(4) 0.0009(3) -0.0034(3) -0.0037(3)

loop_
_atom_type_symbol
_atom_type_description
_atom_type_scat_dispersion_real
_atom_type_scat_dispersion_imag
_atom_type_scat_source
C C 0.0033 0.0016 'International Tables Vol C Tables 4.2.6.8 and 6.1.1.4'
H H 0.0000 0.0000 'International Tables Vol C Tables 4.2.6.8 and 6.1.1.4'
N N 0.0061 0.0033 'International Tables Vol C Tables 4.2.6.8 and 6.1.1.4'
O O 0.0106 0.0060 'International Tables Vol C Tables 4.2.6.8 and 6.1.1.4'
Cl Cl 0.1484 0.1585 'International Tables Vol C Tables 4.2.6.8 and 6.1.1.4'

loop_
_geom_angle_atom_site_label_1
_geom_angle_atom_site_label_2
_geom_angle_atom_site_label_3
_geom_angle
_geom_angle_site_symmetry_3
Cl1S C1S Cl1S 111.63(8) 3_556
C7 O1 C8 123.08(6) .
C16 O4 C17 115.52(7) .
C3 N1 C1 120.51(7) .
C3 N1 C2 120.74(7) .
C1 N1 C2 118.71(7) .
N1 C3 C4 122.42(7) .
N1 C3 C9 119.30(7) .
C4 C3 C9 118.28(7) .
C3 C4 C5 121.34(7) .
C4 C5 C6 121.70(7) .
C4 C5 C11 119.68(7) .
C6 C5 C11 118.62(7) .
C7 C6 C5 119.82(7) .
C6 C7 O1 117.78(7) .
C6 C7 C13 122.32(7) .
O1 C7 C13 119.90(7) .
O2 C8 O1 116.40(7) .
O2 C8 C15 126.87(8) .
O1 C8 C15 116.73(7) .
C10 C9 C3 120.85(7) .
C9 C10 C11 121.72(7) .
C12 C11 C10 122.11(7) .
C12 C11 C5 119.80(7) .
C10 C11 C5 118.09(7) .
C13 C12 C11 121.12(7) .
C12 C13 C7 118.31(7) .
C12 C13 C14 123.48(7) .
C7 C13 C14 118.21(7) .
C15 C14 C13 121.52(7) .
C14 C15 C8 120.39(7) .
C14 C15 C16 120.81(7) .
C8 C15 C16 118.74(7) .
O3 C16 O4 123.73(8) .
O3 C16 C15 125.57(8) .
O4 C16 C15 110.67(7) .

loop_
_geom_bond_atom_site_label_1
_geom_bond_atom_site_label_2
_geom_bond_distance
_geom_bond_site_symmetry_2
Cl1S C1S 1.7644(9) .
C1S Cl1S 1.7644(9) 3_556
O1 C7 1.3801(9) .
O1 C8 1.3848(10) .
O2 C8 1.2067(10) .
O3 C16 1.2100(10) .
O4 C16 1.3399(10) .
O4 C17 1.4475(11) .
N1 C3 1.3644(11) .
N1 C1 1.4500(11) .
N1 C2 1.4542(11) .
C3 C4 1.3968(11) .
C3 C9 1.4368(11) .
C4 C5 1.4095(11) .
C5 C6 1.4179(11) .
C5 C11 1.4323(11) .
C6 C7 1.3685(11) .
C7 C13 1.4169(11) .
C8 C15 1.4643(11) .
C9 C10 1.3629(12) .
C10 C11 1.4187(11) .
C11 C12 1.4013(11) .
C12 C13 1.3888(11) .
C13 C14 1.4206(11) .
C14 C15 1.3597(11) .
C15 C16 1.4837(11) .
